data_2238250
loop_
_publ_author_name
'Lopchuk, Justin M.'
'Gribble, Gordon W.'
'Jasinski, Jerry P.'

_publ_section_title
;
 Bruceolline D:
 3,3-dimethyl-1<i>H</i>,4<i>H</i>-cyclopenta[<i>b</i>]indol-2(3<i>H</i>)-one
;
_journal_coeditor_code SJ5328
_journal_issue 7
_journal_name_full 'Acta Crystallographica Section E'
_journal_page_first o1043
_journal_paper_doi 10.1107/S1600536813014955
_journal_volume 69
_journal_year 2013
_chemical_formula_iupac 'C13 H13 N O'
_chemical_formula_moiety 'C13 H13 N O'
_chemical_formula_sum 'C13 H13 N O'
_chemical_formula_weight 199.24
_chemical_name_systematic
;
3,3-dimethyl-1<i>H</i>,4<i>H</i>-cyclopenta[<i>b</i>]indol-2(3<i>H</i>)-one
;
_space_group_crystal_system orthorhombic
_space_group_IT_number 29
_space_group_name_Hall 'P 2c -2b'
_space_group_name_H-M_alt 'P b c 21'
_symmetry_space_group_name_Hall 'P 2c -2b'
_symmetry_space_group_name_H-M 'P b c 21'
_atom_sites_solution_hydrogens geom
_cell_angle_alpha 90
_cell_angle_beta 90
_cell_angle_gamma 90
_cell_formula_units_Z 16
_cell_length_a 10.13410(14)
_cell_length_b 21.9219(3)
_cell_length_c 19.3747(3)
_cell_measurement_reflns_used 11183
_cell_measurement_temperature 173(3)
_cell_measurement_theta_max 72.4246
_cell_measurement_theta_min 3.0415
_cell_volume 4304.26(11)
_computing_cell_refinement 'CrysAlis PRO (Agilent, 2012)'
_computing_data_collection 'CrysAlis PRO (Agilent, 2012)'
_computing_data_reduction 'CrysAlis PRO (Agilent,  2012)'
_computing_molecular_graphics 'OLEX2 (Dolomanov <i>et al.</i>, 2009)'
_computing_publication_material 'OLEX2 (Dolomanov <i>et al.</i>, 2009)'
_computing_structure_refinement 'SHELXL2012 (Sheldrick, 2008)'
_computing_structure_solution
;
SUPERFLIP (Palatinus & Chapuis, 2007)
;
_diffrn_ambient_temperature 173(2)
_diffrn_detector_area_resol_mean 16.0416
_diffrn_measured_fraction_theta_full 0.9995
_diffrn_measured_fraction_theta_max 0.9954
_diffrn_measurement_device_type 'Agilent Xcalibur (Eos, Gemini)'
_diffrn_measurement_method '\w scans'
_diffrn_radiation_monochromator graphite
_diffrn_radiation_type 'Cu K\a'
_diffrn_radiation_wavelength 1.5418
_diffrn_reflns_av_R_equivalents 0.0376
_diffrn_reflns_limit_h_max 12
_diffrn_reflns_limit_h_min -12
_diffrn_reflns_limit_k_max 19
_diffrn_reflns_limit_k_min -26
_diffrn_reflns_limit_l_max 23
_diffrn_reflns_limit_l_min -20
_diffrn_reflns_number 28235
_diffrn_reflns_theta_full 67.684
_diffrn_reflns_theta_max 72.575
_diffrn_reflns_theta_min 4.033
_exptl_absorpt_coefficient_mu 0.615
_exptl_absorpt_correction_T_max 1.00000
_exptl_absorpt_correction_T_min 0.87635
_exptl_absorpt_correction_type multi-scan
_exptl_absorpt_process_details
;
(CrysAlis PRO and CrysAlis RED; Agilent, 2012)
;
_exptl_crystal_colour colourless
_exptl_crystal_density_diffrn 1.230
_exptl_crystal_description prism
_exptl_crystal_F_000 1696
_exptl_crystal_size_max 0.32
_exptl_crystal_size_mid 0.18
_exptl_crystal_size_min 0.06
_refine_diff_density_max 0.687
_refine_diff_density_min -0.325
_refine_ls_extinction_method none
_refine_ls_goodness_of_fit_ref 1.042
_refine_ls_hydrogen_treatment constr
_refine_ls_matrix_type full
_refine_ls_number_parameters 549
_refine_ls_number_reflns 7612
_refine_ls_number_restraints 1
_refine_ls_restrained_S_all 1.042
_refine_ls_R_factor_all 0.0714
_refine_ls_R_factor_gt 0.0681
_refine_ls_shift/su_max 0.000
_refine_ls_shift/su_mean 0.000
_refine_ls_structure_factor_coef Fsqd
_refine_ls_weighting_details
;
 w=1/[\s^2^(Fo^2^)+(0.1346P)^2^+0.5786P]
 where P=(Fo^2^+2Fc^2^)/3
;
_refine_ls_weighting_scheme calc
_refine_ls_wR_factor_gt 0.1688
_refine_ls_wR_factor_ref 0.1744
_reflns_number_gt 7097
_reflns_number_total 7612
_reflns_threshold_expression I>2\s(I)
_cod_data_source_file sj5328.cif
_cod_data_source_block I
_cod_original_cell_volume 4304.27(11)
_cod_database_code 2238250
_cod_database_fobs_code 2238250
_shelx_space_group_comment
;
The symmetry employed for this shelxl refinement is uniquely defined
by the following loop, which should always be used as a source of
symmetry information in preference to the above space-group names.
They are only intended as comments.
;
_shelxl_version_number .000002012

loop_
_space_group_symop_operation_xyz
'x, y, z'
'-x, -y, z+1/2'
'-x, y+1/2, z'
'x, -y+1/2, z+1/2'

loop_
_atom_site_type_symbol
_atom_site_label
_atom_site_fract_x
_atom_site_fract_y
_atom_site_fract_z
_atom_site_U_iso_or_equiv
_atom_site_adp_type
_atom_site_calc_flag
_atom_site_occupancy
O O1A 0.9027(4) 0.55207(13) 0.52430(17) 0.0587(9) Uani d 1
N N1A 0.9928(3) 0.72326(13) 0.67458(17) 0.0311(7) Uani d 1
H H1A 1.0014 0.7162 0.7191 0.037 Uiso calc 1
C C1A 0.9695(3) 0.68058(15) 0.62468(19) 0.0301(7) Uani d 1
C C2A 0.9463(4) 0.61292(16) 0.6263(2) 0.0353(8) Uani d 1
C C3A 0.9229(4) 0.60183(16) 0.5480(2) 0.0384(8) Uani d 1
C C4A 0.9289(4) 0.66154(16) 0.50654(19) 0.0353(8) Uani d 1
H H4AA 0.9983 0.6600 0.4707 0.042 Uiso calc 1
H H4AB 0.8430 0.6709 0.4846 0.042 Uiso calc 1
C C5A 0.9618(3) 0.70689(15) 0.56179(18) 0.0279(6) Uani d 1
C C6A 0.9823(3) 0.77087(15) 0.57072(19) 0.0268(7) Uani d 1
C C7A 0.9849(3) 0.82163(16) 0.5269(2) 0.0301(7) Uani d 1
H H7A 0.9746 0.8169 0.4785 0.036 Uiso calc 1
C C8A 1.0027(3) 0.87872(16) 0.5556(2) 0.0347(8) Uani d 1
H H8A 1.0037 0.9135 0.5264 0.042 Uiso calc 1
C C9A 1.0194(4) 0.88624(17) 0.6267(2) 0.0382(9) Uani d 1
H H9A 1.0310 0.9262 0.6447 0.046 Uiso calc 1
C C10A 1.0195(4) 0.83725(16) 0.6713(2) 0.0339(8) Uani d 1
H H10A 1.0321 0.8427 0.7195 0.041 Uiso calc 1
C C11A 1.0003(3) 0.77912(15) 0.64301(19) 0.0271(7) Uani d 1
C C12A 1.0664(4) 0.57622(19) 0.6513(3) 0.0545(11) Uani d 1
H H12A 1.1450 0.5890 0.6255 0.082 Uiso calc 1
H H12B 1.0507 0.5326 0.6436 0.082 Uiso calc 1
H H12C 1.0802 0.5837 0.7006 0.082 Uiso calc 1
C C13A 0.8226(4) 0.59501(19) 0.6668(2) 0.0455(9) Uani d 1
H H13A 0.8369 0.6027 0.7160 0.068 Uiso calc 1
H H13B 0.8041 0.5516 0.6596 0.068 Uiso calc 1
H H13C 0.7474 0.6193 0.6506 0.068 Uiso calc 1
O O1B 0.4157(3) 0.15987(11) 0.55334(18) 0.0456(7) Uani d 1
N N1B 0.6744(3) 0.34522(12) 0.56110(16) 0.0312(6) Uani d 1
H H1B 0.7609 0.3419 0.5635 0.037 Uiso calc 1
C C1B 0.5864(3) 0.29805(14) 0.55585(18) 0.0273(6) Uani d 1
C C2B 0.6016(3) 0.23033(14) 0.5527(2) 0.0312(7) Uani d 1
C C3B 0.4528(3) 0.21198(15) 0.5510(2) 0.0323(7) Uani d 1
C C4B 0.3632(3) 0.26770(14) 0.5476(2) 0.0339(7) Uani d 1
H H4BA 0.3148 0.2695 0.5032 0.041 Uiso calc 1
H H4BB 0.2993 0.2682 0.5862 0.041 Uiso calc 1
C C5B 0.4611(3) 0.31874(15) 0.55362(19) 0.0289(7) Uani d 1
C C6B 0.4668(3) 0.38412(14) 0.55765(18) 0.0282(7) Uani d 1
C C7B 0.3743(3) 0.43185(16) 0.55652(18) 0.0339(7) Uani d 1
H H7B 0.2825 0.4235 0.5541 0.041 Uiso calc 1
C C8B 0.4203(4) 0.49188(15) 0.55907(19) 0.0366(8) Uani d 1
H H8B 0.3590 0.5246 0.5583 0.044 Uiso calc 1
C C9B 0.5547(4) 0.50435(16) 0.5627(2) 0.0368(8) Uani d 1
H H9B 0.5828 0.5457 0.5641 0.044 Uiso calc 1
C C10B 0.6479(4) 0.45913(15) 0.56428(19) 0.0345(7) Uani d 1
H H10B 0.7394 0.4684 0.5669 0.041 Uiso calc 1
C C11B 0.6032(3) 0.39884(14) 0.56189(18) 0.0295(7) Uani d 1
C C12B 0.6717(4) 0.20825(18) 0.4870(2) 0.0469(10) Uani d 1
H H12D 0.6260 0.2245 0.4464 0.070 Uiso calc 1
H H12E 0.6705 0.1636 0.4855 0.070 Uiso calc 1
H H12F 0.7632 0.2226 0.4872 0.070 Uiso calc 1
C C13B 0.6669(4) 0.20277(16) 0.6170(2) 0.0446(9) Uani d 1
H H13D 0.7598 0.2151 0.6187 0.067 Uiso calc 1
H H13E 0.6613 0.1582 0.6148 0.067 Uiso calc 1
H H13F 0.6214 0.2174 0.6584 0.067 Uiso calc 1
O O1C 0.6041(4) 0.69989(13) 0.37896(17) 0.0555(8) Uani d 1
N N1C 0.5290(3) 0.52512(13) 0.23148(17) 0.0328(7) Uani d 1
H H1C 0.5229 0.5313 0.1867 0.039 Uiso calc 1
C C1C 0.5509(3) 0.56889(15) 0.28084(18) 0.0294(7) Uani d 1
C C2C 0.5704(4) 0.63639(16) 0.27780(19) 0.0347(7) Uani d 1
C C3C 0.5900(3) 0.64918(16) 0.3560(2) 0.0365(8) Uani d 1
C C4C 0.5840(4) 0.59052(16) 0.39915(19) 0.0349(7) Uani d 1
H H4CA 0.6690 0.5825 0.4226 0.042 Uiso calc 1
H H4CB 0.5126 0.5923 0.4339 0.042 Uiso calc 1
C C5C 0.5558(3) 0.54359(15) 0.34498(18) 0.0288(6) Uani d 1
C C6C 0.5340(3) 0.47964(14) 0.33686(18) 0.0267(7) Uani d 1
C C7C 0.5275(3) 0.42955(16) 0.3818(2) 0.0318(7) Uani d 1
H H7C 0.5378 0.4352 0.4301 0.038 Uiso calc 1
C C8C 0.5058(3) 0.37180(16) 0.3550(2) 0.0348(8) Uani d 1
H H8C 0.5002 0.3377 0.3850 0.042 Uiso calc 1
C C9C 0.4921(4) 0.36376(16) 0.2839(2) 0.0372(9) Uani d 1
H H9C 0.4776 0.3238 0.2666 0.045 Uiso calc 1
C C10C 0.4987(3) 0.41164(16) 0.2377(2) 0.0334(8) Uani d 1
H H10C 0.4904 0.4053 0.1894 0.040 Uiso calc 1
C C11C 0.5181(3) 0.46927(15) 0.2650(2) 0.0280(7) Uani d 1
C C12C 0.4486(4) 0.67119(17) 0.2516(3) 0.0506(11) Uani d 1
H H12G 0.4339 0.6615 0.2028 0.076 Uiso calc 1
H H12H 0.4632 0.7151 0.2568 0.076 Uiso calc 1
H H12I 0.3711 0.6591 0.2786 0.076 Uiso calc 1
C C13C 0.6936(4) 0.6559(2) 0.2375(2) 0.0460(9) Uani d 1
H H13G 0.7707 0.6341 0.2555 0.069 Uiso calc 1
H H13H 0.7068 0.6999 0.2428 0.069 Uiso calc 1
H H13I 0.6819 0.6460 0.1886 0.069 Uiso calc 1
O O1D -0.0630(3) 0.59408(11) 0.35172(17) 0.0451(7) Uani d 1
N N1D 0.1833(3) 0.40513(11) 0.35371(16) 0.0299(6) Uani d 1
H H1D 0.2700 0.4070 0.3551 0.036 Uiso calc 1
C C1D 0.0984(3) 0.45404(15) 0.35461(18) 0.0282(6) Uani d 1
C C2D 0.1177(3) 0.52123(14) 0.35591(19) 0.0307(7) Uani d 1
C C3D -0.0296(3) 0.54136(15) 0.3543(2) 0.0333(8) Uani d 1
C C4D -0.1232(3) 0.48702(16) 0.3542(2) 0.0375(8) Uani d 1
H H4DA -0.1779 0.4860 0.3965 0.045 Uiso calc 1
H H4DB -0.1815 0.4874 0.3132 0.045 Uiso calc 1
C C5D -0.0288(3) 0.43463(15) 0.3519(2) 0.0307(7) Uani d 1
C C6D -0.0265(3) 0.36943(15) 0.3490(2) 0.0315(7) Uani d 1
C C7D -0.1231(4) 0.32326(17) 0.3459(2) 0.0399(8) Uani d 1
H H7D -0.2143 0.3331 0.3444 0.048 Uiso calc 1
C C8D -0.0809(4) 0.26286(17) 0.3451(2) 0.0430(9) Uani d 1
H H8D -0.1447 0.2311 0.3434 0.052 Uiso calc 1
C C9D 0.0526(4) 0.24775(16) 0.3467(2) 0.0394(8) Uani d 1
H H9D 0.0779 0.2060 0.3463 0.047 Uiso calc 1
C C10D 0.1482(4) 0.29203(15) 0.34891(19) 0.0372(8) Uani d 1
H H10D 0.2391 0.2815 0.3495 0.045 Uiso calc 1
C C11D 0.1085(3) 0.35272(14) 0.35022(18) 0.0304(7) Uani d 1
C C12D 0.1847(4) 0.5439(2) 0.4218(2) 0.0487(10) Uani d 1
H H12J 0.1354 0.5294 0.4621 0.073 Uiso calc 1
H H12K 0.1864 0.5886 0.4218 0.073 Uiso calc 1
H H12L 0.2752 0.5283 0.4237 0.073 Uiso calc 1
C C13D 0.1868(4) 0.54571(17) 0.2920(2) 0.0469(10) Uani d 1
H H13J 0.2803 0.5344 0.2934 0.070 Uiso calc 1
H H13K 0.1789 0.5902 0.2907 0.070 Uiso calc 1
H H13L 0.1459 0.5283 0.2506 0.070 Uiso calc 1

loop_
_atom_site_aniso_label
_atom_site_aniso_U_11
_atom_site_aniso_U_22
_atom_site_aniso_U_33
_atom_site_aniso_U_12
_atom_site_aniso_U_13
_atom_site_aniso_U_23
O1A 0.093(3) 0.0354(15) 0.0473(17) -0.0261(15) 0.0177(17) -0.0125(12)
N1A 0.0434(16) 0.0309(15) 0.0191(15) -0.0056(11) 0.0003(11) -0.0026(11)
C1A 0.0331(16) 0.0282(16) 0.0289(18) -0.0043(12) 0.0039(13) -0.0030(13)
C2A 0.0396(18) 0.0309(17) 0.036(2) -0.0089(14) 0.0013(15) 0.0004(14)
C3A 0.0433(19) 0.0360(18) 0.0359(19) -0.0109(14) 0.0103(15) -0.0050(15)
C4A 0.0418(18) 0.0346(18) 0.0296(18) -0.0074(14) -0.0006(15) -0.0044(14)
C5A 0.0297(14) 0.0294(15) 0.0246(17) -0.0031(12) 0.0031(12) -0.0038(13)
C6A 0.0249(13) 0.0302(17) 0.0253(17) -0.0019(11) 0.0011(12) -0.0030(13)
C7A 0.0284(15) 0.0322(17) 0.0298(19) -0.0015(12) -0.0036(13) 0.0016(14)
C8A 0.0301(15) 0.0266(16) 0.047(3) 0.0029(12) -0.0020(15) 0.0054(17)
C9A 0.0363(18) 0.0285(17) 0.050(3) 0.0012(13) 0.0013(16) -0.0117(17)
C10A 0.0384(18) 0.0317(18) 0.032(2) -0.0030(13) 0.0054(15) -0.0081(15)
C11A 0.0286(15) 0.0296(17) 0.0231(19) -0.0011(12) 0.0020(12) -0.0041(13)
C12A 0.048(2) 0.037(2) 0.079(3) -0.0004(17) -0.006(2) 0.005(2)
C13A 0.051(2) 0.049(2) 0.036(2) -0.0195(17) 0.0049(17) 0.0028(16)
O1B 0.0417(14) 0.0260(12) 0.069(2) -0.0092(10) 0.0051(14) -0.0036(12)
N1B 0.0253(12) 0.0252(12) 0.0432(17) -0.0049(9) -0.0014(12) 0.0024(11)
C1B 0.0288(14) 0.0213(14) 0.0319(17) -0.0054(11) 0.0013(13) -0.0010(12)
C2B 0.0284(15) 0.0244(15) 0.041(2) -0.0005(11) 0.0026(14) -0.0028(13)
C3B 0.0289(15) 0.0291(16) 0.039(2) -0.0075(12) 0.0052(14) -0.0022(14)
C4B 0.0246(14) 0.0309(16) 0.046(2) -0.0035(12) 0.0009(14) -0.0026(14)
C5B 0.0296(15) 0.0256(15) 0.0316(19) -0.0002(12) -0.0010(13) 0.0010(13)
C6B 0.0378(17) 0.0210(15) 0.0259(18) -0.0045(11) -0.0021(13) 0.0002(12)
C7B 0.0355(16) 0.0349(17) 0.0312(17) 0.0017(13) -0.0011(14) -0.0003(14)
C8B 0.054(2) 0.0264(16) 0.0290(18) 0.0120(14) -0.0023(16) 0.0009(14)
C9B 0.059(2) 0.0238(16) 0.0274(18) -0.0080(14) -0.0063(16) 0.0031(13)
C10B 0.0397(17) 0.0307(16) 0.0331(18) -0.0095(13) -0.0014(14) 0.0028(14)
C11B 0.0331(15) 0.0270(15) 0.0285(17) 0.0001(12) -0.0003(13) 0.0003(13)
C12B 0.039(2) 0.042(2) 0.060(3) -0.0008(15) 0.0147(18) -0.0147(18)
C13B 0.041(2) 0.0298(18) 0.063(3) 0.0036(14) -0.0026(18) 0.0105(17)
O1C 0.080(2) 0.0346(14) 0.0520(18) -0.0222(14) 0.0161(16) -0.0098(12)
N1C 0.0434(16) 0.0320(16) 0.0229(16) -0.0052(11) -0.0011(12) -0.0013(12)
C1C 0.0256(15) 0.0336(16) 0.0290(18) -0.0027(12) 0.0017(13) -0.0030(13)
C2C 0.0385(17) 0.0318(17) 0.0339(19) -0.0077(13) 0.0003(14) 0.0007(14)
C3C 0.0373(17) 0.0343(18) 0.038(2) -0.0114(13) 0.0063(15) -0.0059(15)
C4C 0.0399(18) 0.0328(17) 0.0320(18) -0.0050(13) 0.0017(15) -0.0045(14)
C5C 0.0238(13) 0.0320(15) 0.0305(17) -0.0016(11) 0.0006(13) -0.0021(13)
C6C 0.0230(13) 0.0305(16) 0.0264(18) 0.0009(11) -0.0003(12) -0.0022(13)
C7C 0.0309(15) 0.0314(17) 0.033(2) 0.0024(13) -0.0005(13) 0.0034(14)
C8C 0.0300(15) 0.0283(17) 0.046(2) 0.0033(12) 0.0000(15) 0.0055(17)
C9C 0.0391(18) 0.0226(16) 0.050(3) 0.0024(12) 0.0020(15) -0.0048(16)
C10C 0.0304(16) 0.0330(19) 0.037(2) 0.0017(12) -0.0007(14) -0.0119(16)
C11C 0.0239(14) 0.0292(17) 0.031(2) 0.0025(11) -0.0002(12) -0.0015(14)
C12C 0.052(2) 0.0301(19) 0.070(3) -0.0010(16) -0.009(2) 0.0078(18)
C13C 0.047(2) 0.052(2) 0.039(2) -0.0212(17) 0.0042(17) 0.0021(17)
O1D 0.0455(14) 0.0275(12) 0.0624(19) 0.0103(10) -0.0065(14) -0.0039(12)
N1D 0.0255(12) 0.0268(13) 0.0375(16) 0.0054(10) 0.0005(11) 0.0014(11)
C1D 0.0270(14) 0.0257(15) 0.0318(17) 0.0062(12) 0.0000(13) 0.0008(13)
C2D 0.0287(14) 0.0236(14) 0.0397(19) 0.0005(11) -0.0046(14) -0.0010(13)
C3D 0.0384(18) 0.0251(15) 0.037(2) 0.0061(13) -0.0032(15) -0.0051(14)
C4D 0.0242(14) 0.0321(16) 0.056(2) 0.0039(13) -0.0032(15) -0.0058(16)
C5D 0.0315(16) 0.0238(15) 0.037(2) -0.0031(12) -0.0013(14) -0.0021(14)
C6D 0.0381(17) 0.0264(16) 0.0302(19) 0.0005(12) 0.0028(14) 0.0018(14)
C7D 0.0367(17) 0.0410(19) 0.042(2) -0.0044(15) 0.0063(16) -0.0023(16)
C8D 0.061(2) 0.0346(18) 0.034(2) -0.0183(16) 0.0113(18) -0.0035(15)
C9D 0.069(2) 0.0227(16) 0.0268(19) 0.0078(15) 0.0089(17) 0.0018(14)
C10D 0.0519(19) 0.0309(16) 0.0287(17) 0.0095(14) 0.0089(16) 0.0024(14)
C11D 0.0378(17) 0.0271(15) 0.0263(16) 0.0022(12) 0.0028(14) 0.0045(13)
C12D 0.0408(19) 0.046(2) 0.059(3) 0.0044(16) -0.0154(18) -0.0166(18)
C13D 0.041(2) 0.0347(18) 0.064(3) -0.0014(15) 0.0044(18) 0.0107(18)

loop_
_atom_type_symbol
_atom_type_description
_atom_type_scat_dispersion_real
_atom_type_scat_dispersion_imag
_atom_type_scat_source
C C 0.0181 0.0091 'International Tables Vol C Tables 4.2.6.8 and 6.1.1.4'
H H 0.0000 0.0000 'International Tables Vol C Tables 4.2.6.8 and 6.1.1.4'
N N 0.0311 0.0180 'International Tables Vol C Tables 4.2.6.8 and 6.1.1.4'
O O 0.0492 0.0322 'International Tables Vol C Tables 4.2.6.8 and 6.1.1.4'

loop_
_geom_angle_atom_site_label_1
_geom_angle_atom_site_label_2
_geom_angle_atom_site_label_3
_geom_angle
C1A N1A H1A 126.1
C1A N1A C11A 107.8(3)
C11A N1A H1A 126.1
N1A C1A C2A 133.5(3)
C5A C1A N1A 110.9(3)
C5A C1A C2A 115.5(3)
C1A C2A C3A 99.1(3)
C1A C2A C12A 113.6(3)
C1A C2A C13A 113.1(3)
C12A C2A C3A 110.3(4)
C13A C2A C3A 109.6(3)
C13A C2A C12A 110.7(3)
O1A C3A C2A 122.7(4)
O1A C3A C4A 125.5(4)
C4A C3A C2A 111.7(3)
C3A C4A H4AA 111.5
C3A C4A H4AB 111.5
H4AA C4A H4AB 109.3
C5A C4A C3A 101.6(3)
C5A C4A H4AA 111.5
C5A C4A H4AB 111.5
C1A C5A C4A 112.0(3)
C1A C5A C6A 107.6(3)
C6A C5A C4A 140.4(3)
C7A C6A C5A 135.2(3)
C7A C6A C11A 119.6(3)
C11A C6A C5A 105.2(3)
C6A C7A H7A 120.7
C8A C7A C6A 118.6(4)
C8A C7A H7A 120.7
C7A C8A H8A 119.4
C7A C8A C9A 121.3(4)
C9A C8A H8A 119.4
C8A C9A H9A 119.1
C10A C9A C8A 121.7(3)
C10A C9A H9A 119.1
C9A C10A H10A 121.2
C9A C10A C11A 117.6(4)
C11A C10A H10A 121.2
N1A C11A C6A 108.6(3)
N1A C11A C10A 130.2(3)
C10A C11A C6A 121.2(3)
C2A C12A H12A 109.5
C2A C12A H12B 109.5
C2A C12A H12C 109.5
H12A C12A H12B 109.5
H12A C12A H12C 109.5
H12B C12A H12C 109.5
C2A C13A H13A 109.5
C2A C13A H13B 109.5
C2A C13A H13C 109.5
H13A C13A H13B 109.5
H13A C13A H13C 109.5
H13B C13A H13C 109.5
C1B N1B H1B 126.2
C1B N1B C11B 107.7(3)
C11B N1B H1B 126.2
N1B C1B C2B 133.3(3)
C5B C1B N1B 111.2(3)
C5B C1B C2B 115.5(3)
C1B C2B C3B 99.0(2)
C1B C2B C12B 113.2(3)
C1B C2B C13B 113.8(3)
C12B C2B C3B 110.4(3)
C13B C2B C3B 109.4(3)
C13B C2B C12B 110.4(3)
O1B C3B C2B 123.1(3)
O1B C3B C4B 125.2(3)
C4B C3B C2B 111.7(3)
C3B C4B H4BA 111.5
C3B C4B H4BB 111.5
H4BA C4B H4BB 109.3
C5B C4B C3B 101.6(3)
C5B C4B H4BA 111.5
C5B C4B H4BB 111.5
C1B C5B C4B 112.0(3)
C1B C5B C6B 107.2(3)
C6B C5B C4B 140.8(3)
C7B C6B C5B 135.7(3)
C7B C6B C11B 118.7(3)
C11B C6B C5B 105.6(3)
C6B C7B H7B 120.7
C8B C7B C6B 118.6(3)
C8B C7B H7B 120.7
C7B C8B H8B 119.5
C9B C8B C7B 120.9(3)
C9B C8B H8B 119.5
C8B C9B H9B 118.9
C10B C9B C8B 122.3(3)
C10B C9B H9B 118.9
C9B C10B H10B 121.3
C9B C10B C11B 117.4(3)
C11B C10B H10B 121.3
N1B C11B C6B 108.3(3)
N1B C11B C10B 129.5(3)
C10B C11B C6B 122.1(3)
C2B C12B H12D 109.5
C2B C12B H12E 109.5
C2B C12B H12F 109.5
H12D C12B H12E 109.5
H12D C12B H12F 109.5
H12E C12B H12F 109.5
C2B C13B H13D 109.5
C2B C13B H13E 109.5
C2B C13B H13F 109.5
H13D C13B H13E 109.5
H13D C13B H13F 109.5
H13E C13B H13F 109.5
C1C N1C H1C 126.2
C1C N1C C11C 107.7(3)
C11C N1C H1C 126.2
N1C C1C C2C 133.3(3)
C5C C1C N1C 110.9(3)
C5C C1C C2C 115.8(3)
C1C C2C C3C 99.0(3)
C1C C2C C12C 113.5(3)
C1C C2C C13C 113.8(3)
C12C C2C C3C 109.6(3)
C13C C2C C3C 110.0(3)
C13C C2C C12C 110.4(3)
O1C C3C C2C 122.7(4)
O1C C3C C4C 125.2(4)
C4C C3C C2C 112.0(3)
C3C C4C H4CA 111.4
C3C C4C H4CB 111.4
H4CA C4C H4CB 109.3
C5C C4C C3C 101.6(3)
C5C C4C H4CA 111.4
C5C C4C H4CB 111.4
C1C C5C C4C 111.5(3)
C1C C5C C6C 107.1(3)
C6C C5C C4C 141.4(3)
C7C C6C C5C 135.0(3)
C7C C6C C11C 118.5(3)
C11C C6C C5C 106.4(3)
C6C C7C H7C 120.3
C8C C7C C6C 119.3(4)
C8C C7C H7C 120.3
C7C C8C H8C 120.0
C7C C8C C9C 120.1(4)
C9C C8C H8C 120.0
C8C C9C H9C 118.7
C10C C9C C8C 122.6(3)
C10C C9C H9C 118.7
C9C C10C H10C 121.5
C9C C10C C11C 117.0(4)
C11C C10C H10C 121.5
N1C C11C C6C 107.9(3)
C10C C11C N1C 129.6(4)
C10C C11C C6C 122.5(3)
C2C C12C H12G 109.5
C2C C12C H12H 109.5
C2C C12C H12I 109.5
H12G C12C H12H 109.5
H12G C12C H12I 109.5
H12H C12C H12I 109.5
C2C C13C H13G 109.5
C2C C13C H13H 109.5
C2C C13C H13I 109.5
H13G C13C H13H 109.5
H13G C13C H13I 109.5
H13H C13C H13I 109.5
C1D N1D H1D 126.1
C1D N1D C11D 107.9(3)
C11D N1D H1D 126.1
N1D C1D C2D 133.7(3)
C5D C1D N1D 110.4(3)
C5D C1D C2D 115.8(3)
C1D C2D C3D 98.9(2)
C1D C2D C12D 113.3(3)
C1D C2D C13D 113.4(3)
C12D C2D C3D 110.5(3)
C13D C2D C3D 109.0(3)
C13D C2D C12D 111.2(3)
O1D C3D C2D 122.8(3)
O1D C3D C4D 125.2(3)
C4D C3D C2D 112.0(3)
C3D C4D H4DA 111.4
C3D C4D H4DB 111.4
H4DA C4D H4DB 109.3
C5D C4D C3D 101.7(3)
C5D C4D H4DA 111.4
C5D C4D H4DB 111.4
C1D C5D C4D 111.4(3)
C1D C5D C6D 107.4(3)
C6D C5D C4D 141.2(3)
C7D C6D C5D 135.1(3)
C7D C6D C11D 119.1(3)
C11D C6D C5D 105.9(3)
C6D C7D H7D 121.0
C8D C7D C6D 118.1(3)
C8D C7D H7D 121.0
C7D C8D H8D 119.2
C7D C8D C9D 121.6(3)
C9D C8D H8D 119.2
C8D C9D H9D 119.4
C10D C9D C8D 121.2(3)
C10D C9D H9D 119.4
C9D C10D H10D 120.9
C9D C10D C11D 118.2(3)
C11D C10D H10D 120.9
N1D C11D C6D 108.4(3)
N1D C11D C10D 129.8(3)
C10D C11D C6D 121.8(3)
C2D C12D H12J 109.5
C2D C12D H12K 109.5
C2D C12D H12L 109.5
H12J C12D H12K 109.5
H12J C12D H12L 109.5
H12K C12D H12L 109.5
C2D C13D H13J 109.5
C2D C13D H13K 109.5
C2D C13D H13L 109.5
H13J C13D H13K 109.5
H13J C13D H13L 109.5
H13K C13D H13L 109.5

loop_
_geom_bond_atom_site_label_1
_geom_bond_atom_site_label_2
_geom_bond_distance
O1A C3A 1.201(4)
N1A H1A 0.8800
N1A C1A 1.366(4)
N1A C11A 1.371(4)
C1A C2A 1.502(5)
C1A C5A 1.350(5)
C2A C3A 1.554(5)
C2A C12A 1.537(6)
C2A C13A 1.531(5)
C3A C4A 1.537(5)
C4A H4AA 0.9900
C4A H4AB 0.9900
C4A C5A 1.498(4)
C5A C6A 1.429(4)
C6A C7A 1.400(5)
C6A C11A 1.424(5)
C7A H7A 0.9500
C7A C8A 1.381(5)
C8A H8A 0.9500
C8A C9A 1.398(7)
C9A H9A 0.9500
C9A C10A 1.378(6)
C10A H10A 0.9500
C10A C11A 1.401(5)
C12A H12A 0.9800
C12A H12B 0.9800
C12A H12C 0.9800
C13A H13A 0.9800
C13A H13B 0.9800
C13A H13C 0.9800
O1B C3B 1.204(4)
N1B H1B 0.8800
N1B C1B 1.370(4)
N1B C11B 1.379(4)
C1B C2B 1.494(4)
C1B C5B 1.349(4)
C2B C3B 1.561(4)
C2B C12B 1.536(5)
C2B C13B 1.534(5)
C3B C4B 1.523(4)
C4B H4BA 0.9900
C4B H4BB 0.9900
C4B C5B 1.500(4)
C5B C6B 1.437(4)
C6B C7B 1.405(5)
C6B C11B 1.422(5)
C7B H7B 0.9500
C7B C8B 1.397(5)
C8B H8B 0.9500
C8B C9B 1.391(5)
C9B H9B 0.9500
C9B C10B 1.370(5)
C10B H10B 0.9500
C10B C11B 1.398(4)
C12B H12D 0.9800
C12B H12E 0.9800
C12B H12F 0.9800
C13B H13D 0.9800
C13B H13E 0.9800
C13B H13F 0.9800
O1C C3C 1.206(4)
N1C H1C 0.8800
N1C C1C 1.373(4)
N1C C11C 1.390(5)
C1C C2C 1.494(5)
C1C C5C 1.362(5)
C2C C3C 1.554(5)
C2C C12C 1.537(6)
C2C C13C 1.533(5)
C3C C4C 1.534(5)
C4C H4CA 0.9900
C4C H4CB 0.9900
C4C C5C 1.497(5)
C5C C6C 1.428(4)
C6C C7C 1.403(5)
C6C C11C 1.420(5)
C7C H7C 0.9500
C7C C8C 1.386(5)
C8C H8C 0.9500
C8C C9C 1.395(6)
C9C H9C 0.9500
C9C C10C 1.381(6)
C10C H10C 0.9500
C10C C11C 1.383(5)
C12C H12G 0.9800
C12C H12H 0.9800
C12C H12I 0.9800
C13C H13G 0.9800
C13C H13H 0.9800
C13C H13I 0.9800
O1D C3D 1.205(4)
N1D H1D 0.8800
N1D C1D 1.375(4)
N1D C11D 1.378(4)
C1D C2D 1.486(4)
C1D C5D 1.359(5)
C2D C3D 1.558(4)
C2D C12D 1.529(5)
C2D C13D 1.521(6)
C3D C4D 1.522(5)
C4D H4DA 0.9900
C4D H4DB 0.9900
C4D C5D 1.495(4)
C5D C6D 1.431(5)
C6D C7D 1.409(5)
C6D C11D 1.417(5)
C7D H7D 0.9500
C7D C8D 1.391(5)
C8D H8D 0.9500
C8D C9D 1.393(6)
C9D H9D 0.9500
C9D C10D 1.372(5)
C10D H10D 0.9500
C10D C11D 1.390(5)
C12D H12J 0.9800
C12D H12K 0.9800
C12D H12L 0.9800
C13D H13J 0.9800
C13D H13K 0.9800
C13D H13L 0.9800

loop_
_geom_hbond_atom_site_label_D
_geom_hbond_atom_site_label_H
_geom_hbond_atom_site_label_A
_geom_hbond_site_symmetry_A
_geom_hbond_distance_DH
_geom_hbond_distance_HA
_geom_hbond_distance_DA
_geom_hbond_angle_DHA
C9B H9B O1B 3_655 0.95 2.51 3.427(4) 161.7
C10B H10B O1A . 0.95 2.61 3.379(5) 138.9
C12B H12D O1C 3_645 0.98 2.73 3.497(6) 135.8
C9D H9D O1D 3_545 0.95 2.46 3.372(4) 160.6
C10D H10D O1C 3_645 0.95 2.46 3.274(5) 143.7
C12D H12J O1A 1_455 0.98 2.69 3.485(6) 137.9

loop_
_geom_torsion_atom_site_label_1
_geom_torsion_atom_site_label_2
_geom_torsion_atom_site_label_3
_geom_torsion_atom_site_label_4
_geom_torsion
O1A C3A C4A C5A -177.7(4)
N1A C1A C2A C3A 177.7(4)
N1A C1A C2A C12A -65.4(5)
N1A C1A C2A C13A 61.8(5)
N1A C1A C5A C4A -176.8(3)
N1A C1A C5A C6A 0.4(4)
C1A N1A C11A C6A -0.6(4)
C1A N1A C11A C10A 178.3(3)
C1A C2A C3A O1A 178.3(4)
C1A C2A C3A C4A -1.8(4)
C1A C5A C6A C7A -179.2(4)
C1A C5A C6A C11A -0.8(3)
C2A C1A C5A C4A 1.0(4)
C2A C1A C5A C6A 178.3(3)
C2A C3A C4A C5A 2.3(4)
C3A C4A C5A C1A -2.0(4)
C3A C4A C5A C6A -177.9(4)
C4A C5A C6A C7A -3.1(7)
C4A C5A C6A C11A 175.2(4)
C5A C1A C2A C3A 0.5(4)
C5A C1A C2A C12A 117.4(4)
C5A C1A C2A C13A -115.4(4)
C5A C6A C7A C8A 177.2(3)
C5A C6A C11A N1A 0.8(3)
C5A C6A C11A C10A -178.2(3)
C6A C7A C8A C9A 0.7(5)
C7A C6A C11A N1A 179.5(3)
C7A C6A C11A C10A 0.5(5)
C7A C8A C9A C10A 0.3(5)
C8A C9A C10A C11A -0.9(5)
C9A C10A C11A N1A -178.3(3)
C9A C10A C11A C6A 0.5(5)
C11A N1A C1A C2A -177.2(4)
C11A N1A C1A C5A 0.1(4)
C11A C6A C7A C8A -1.1(5)
C12A C2A C3A O1A 58.9(5)
C12A C2A C3A C4A -121.2(3)
C13A C2A C3A O1A -63.2(5)
C13A C2A C3A C4A 116.8(4)
O1B C3B C4B C5B 174.0(4)
N1B C1B C2B C3B 177.2(4)
N1B C1B C2B C12B -66.0(5)
N1B C1B C2B C13B 61.2(5)
N1B C1B C5B C4B 179.8(3)
N1B C1B C5B C6B 0.0(4)
C1B N1B C11B C6B 0.6(4)
C1B N1B C11B C10B -177.7(4)
C1B C2B C3B O1B -174.5(4)
C1B C2B C3B C4B 4.4(4)
C1B C5B C6B C7B 178.4(4)
C1B C5B C6B C11B 0.3(4)
C2B C1B C5B C4B -0.6(5)
C2B C1B C5B C6B 179.6(3)
C2B C3B C4B C5B -4.8(4)
C3B C4B C5B C1B 3.3(4)
C3B C4B C5B C6B -177.1(5)
C4B C5B C6B C7B -1.2(8)
C4B C5B C6B C11B -179.3(5)
C5B C1B C2B C3B -2.3(4)
C5B C1B C2B C12B 114.6(4)
C5B C1B C2B C13B -118.3(4)
C5B C6B C7B C8B -177.4(4)
C5B C6B C11B N1B -0.5(4)
C5B C6B C11B C10B 177.8(3)
C6B C7B C8B C9B 0.0(5)
C7B C6B C11B N1B -179.0(3)
C7B C6B C11B C10B -0.6(5)
C7B C8B C9B C10B -0.3(6)
C8B C9B C10B C11B 0.2(6)
C9B C10B C11B N1B 178.3(4)
C9B C10B C11B C6B 0.3(5)
C11B N1B C1B C2B -179.9(4)
C11B N1B C1B C5B -0.4(4)
C11B C6B C7B C8B 0.5(5)
C12B C2B C3B O1B 66.5(5)
C12B C2B C3B C4B -114.6(3)
C13B C2B C3B O1B -55.2(5)
C13B C2B C3B C4B 123.7(3)
O1C C3C C4C C5C 176.0(4)
N1C C1C C2C C3C -179.4(4)
N1C C1C C2C C12C 64.6(5)
N1C C1C C2C C13C -62.7(5)
N1C C1C C5C C4C 178.2(3)
N1C C1C C5C C6C -0.8(4)
C1C N1C C11C C6C 0.0(4)
C1C N1C C11C C10C -178.5(3)
C1C C2C C3C O1C -176.9(4)
C1C C2C C3C C4C 1.1(4)
C1C C5C C6C C7C 179.9(4)
C1C C5C C6C C11C 0.7(3)
C2C C1C C5C C4C -1.5(4)
C2C C1C C5C C6C 179.5(3)
C2C C3C C4C C5C -1.9(4)
C3C C4C C5C C1C 2.1(4)
C3C C4C C5C C6C -179.5(4)
C4C C5C C6C C7C 1.4(7)
C4C C5C C6C C11C -177.7(4)
C5C C1C C2C C3C 0.2(4)
C5C C1C C2C C12C -115.8(4)
C5C C1C C2C C13C 116.9(4)
C5C C6C C7C C8C -179.1(3)
C5C C6C C11C N1C -0.4(3)
C5C C6C C11C C10C 178.1(3)
C6C C7C C8C C9C 0.7(5)
C7C C6C C11C N1C -179.8(3)
C7C C6C C11C C10C -1.2(5)
C7C C8C C9C C10C -0.2(6)
C8C C9C C10C C11C -0.9(5)
C9C C10C C11C N1C 179.8(3)
C9C C10C C11C C6C 1.6(5)
C11C N1C C1C C2C -179.8(3)
C11C N1C C1C C5C 0.5(4)
C11C C6C C7C C8C 0.0(5)
C12C C2C C3C O1C -57.9(5)
C12C C2C C3C C4C 120.1(3)
C13C C2C C3C O1C 63.6(5)
C13C C2C C3C C4C -118.4(3)
O1D C3D C4D C5D 175.3(4)
N1D C1D C2D C3D 178.6(4)
N1D C1D C2D C12D -64.4(5)
N1D C1D C2D C13D 63.4(5)
N1D C1D C5D C4D 178.9(3)
N1D C1D C5D C6D 0.0(4)
C1D N1D C11D C6D -0.1(4)
C1D N1D C11D C10D -179.2(4)
C1D C2D C3D O1D -176.7(4)
C1D C2D C3D C4D 1.5(4)
C1D C5D C6D C7D 179.6(4)
C1D C5D C6D C11D 0.0(4)
C2D C1D C5D C4D -2.7(5)
C2D C1D C5D C6D 178.4(3)
C2D C3D C4D C5D -2.9(4)
C3D C4D C5D C1D 3.3(4)
C3D C4D C5D C6D -178.3(5)
C4D C5D C6D C7D 1.2(9)
C4D C5D C6D C11D -178.5(5)
C5D C1D C2D C3D 0.7(4)
C5D C1D C2D C12D 117.6(4)
C5D C1D C2D C13D -114.5(4)
C5D C6D C7D C8D -178.8(4)
C5D C6D C11D N1D 0.1(4)
C5D C6D C11D C10D 179.2(3)
C6D C7D C8D C9D -0.5(6)
C7D C6D C11D N1D -179.6(3)
C7D C6D C11D C10D -0.5(6)
C7D C8D C9D C10D -0.3(6)
C8D C9D C10D C11D 0.7(6)
C9D C10D C11D N1D 178.7(4)
C9D C10D C11D C6D -0.3(5)
C11D N1D C1D C2D -177.9(4)
C11D N1D C1D C5D 0.1(4)
C11D C6D C7D C8D 0.9(6)
C12D C2D C3D O1D 64.2(5)
C12D C2D C3D C4D -117.5(4)
C13D C2D C3D O1D -58.2(5)
C13D C2D C3D C4D 120.1(4)
